data_1535719
loop_
_publ_author_name
'Decker, D.L.'
'Beyerlein, R.A.'
'Worlton, T.G.'
'Roult, G.'

_publ_section_title
;
 Neutron diffraction study of K C N-III and K C N-IV at high pressure
;
_journal_name_full
;
Physical Review, Serie 3. B - Solid State (1,1970-17,1977)
;
_journal_page_first 3584
_journal_page_last 3593
_journal_volume 10
_journal_year 1974
_chemical_formula_sum 'C K N'
_chemical_name_systematic 'K (C N)'
_space_group_IT_number 8
_symmetry_space_group_name_Hall 'C -2y'
_symmetry_space_group_name_H-M 'C 1 m 1'
_cell_angle_alpha 90
_cell_angle_beta 85.58
_cell_angle_gamma 90
_cell_formula_units_Z 2
_cell_length_a 5.5307
_cell_length_b 5.2093
_cell_length_c 3.7431
_cell_volume 107.522
_citation_journal_id_ASTM PLRBAQ
_cod_data_source_file Decker_PLRBAQ_1974_1807.cif
_cod_data_source_block C1K1N1
_cod_original_formula_sum 'C1 K1 N1'
_cod_database_code 1535719

loop_
_symmetry_equiv_pos_as_xyz
x,y,z
x,-y,z
x+1/2,y+1/2,z
x+1/2,-y+1/2,z

loop_
_atom_site_label
_atom_site_type_symbol
_atom_site_fract_x
_atom_site_fract_y
_atom_site_fract_z
_atom_site_occupancy
_atom_site_U_iso_or_equiv
C1 C+2 0.426 0 0.365 1 0.0
N1 N-3 0.583 0 0.544 1 0.0
K1 K+1 0 0 0 1 0.0
